data_7211636
loop_
_publ_author_name
'Li, Cui-Jin'
'Lin, Zhuojia'
'Yun, Lei'
'Xie, Yu-Ling'
'Leng, Ji-Dong'
'Ou, Yong-Cong'
'Tong, Ming-Liang'

_publ_section_title
;
 Hydrothermal in situ ligand reaction: copper(II)-mediated stepwise
 oxidation of 2,3,5- and 2,4,6-trimethylpyridine to pyridinecarboxylates
;
_journal_issue 2
_journal_name_full CrystEngComm
_journal_page_first 425
_journal_paper_doi 10.1039/b911463g
_journal_volume 12
_journal_year 2010
_chemical_formula_sum 'C16 H14 Cu4 N2 O22'
_chemical_formula_weight 840.45
_chemical_name_systematic
;
?
;
_space_group_IT_number 2
_symmetry_cell_setting triclinic
_symmetry_space_group_name_Hall '-P 1'
_symmetry_space_group_name_H-M 'P -1'
_atom_sites_solution_hydrogens geom
_atom_sites_solution_primary direct
_atom_sites_solution_secondary difmap
_audit_creation_method SHELXL-97
_cell_angle_alpha 101.345(2)
_cell_angle_beta 107.878(2)
_cell_angle_gamma 111.340(2)
_cell_formula_units_Z 1
_cell_length_a 7.0602(7)
_cell_length_b 9.5054(10)
_cell_length_c 10.8957(11)
_cell_measurement_temperature 293(2)
_cell_volume 607.69(11)
_computing_cell_refinement 'Bruker SMART (Bruker, 1998)'
_computing_data_collection 'Bruker SMART (Bruker, 1998)'
_computing_data_reduction 'Bruker SAINT + & SHELXTL (Bruker, 1998)'
_computing_molecular_graphics 'Bruker SHELXTL'
_computing_publication_material 'Bruker SHELXTL'
_computing_structure_refinement 'SHELXL-97 (Sheldrick, 1997)'
_computing_structure_solution 'SHELXS-97 (Sheldrick, 1990)'
_diffrn_ambient_temperature 293(2)
_diffrn_measured_fraction_theta_full 0.975
_diffrn_measured_fraction_theta_max 0.975
_diffrn_measurement_device_type 'Bruker SMART CCD area detector'
_diffrn_measurement_method '\f and \w scans'
_diffrn_radiation_monochromator graphite
_diffrn_radiation_source 'fine-focus sealed tube'
_diffrn_radiation_type MoK\a
_diffrn_radiation_wavelength 0.71073
_diffrn_reflns_av_R_equivalents 0.0143
_diffrn_reflns_av_sigmaI/netI 0.0314
_diffrn_reflns_limit_h_max 8
_diffrn_reflns_limit_h_min -6
_diffrn_reflns_limit_k_max 11
_diffrn_reflns_limit_k_min -11
_diffrn_reflns_limit_l_max 11
_diffrn_reflns_limit_l_min -13
_diffrn_reflns_number 3295
_diffrn_reflns_theta_full 26.00
_diffrn_reflns_theta_max 26.00
_diffrn_reflns_theta_min 2.45
_exptl_absorpt_coefficient_mu 3.565
_exptl_absorpt_correction_T_max 0.7169
_exptl_absorpt_correction_T_min 0.4575
_exptl_absorpt_correction_type multi-scan
_exptl_absorpt_process_details 'SADABS (Bruker, 2002)'
_exptl_crystal_colour green
_exptl_crystal_density_diffrn 2.297
_exptl_crystal_density_method 'not measured'
_exptl_crystal_description block
_exptl_crystal_F_000 416
_exptl_crystal_size_max 0.26
_exptl_crystal_size_mid 0.17
_exptl_crystal_size_min 0.10
_refine_diff_density_max 0.428
_refine_diff_density_min -0.542
_refine_diff_density_rms 0.121
_refine_ls_extinction_method none
_refine_ls_goodness_of_fit_ref 1.089
_refine_ls_hydrogen_treatment constr
_refine_ls_matrix_type full
_refine_ls_number_parameters 212
_refine_ls_number_reflns 2332
_refine_ls_number_restraints 0
_refine_ls_restrained_S_all 1.089
_refine_ls_R_factor_all 0.0323
_refine_ls_R_factor_gt 0.0304
_refine_ls_shift/su_max 0.001
_refine_ls_shift/su_mean 0.000
_refine_ls_structure_factor_coef Fsqd
_refine_ls_weighting_details 'calc w=1/[\s^2^(Fo^2^)+(0.0454P)^2^+0.5933P] where P=(Fo^2^+2Fc^2^)/3'
_refine_ls_weighting_scheme calc
_refine_ls_wR_factor_gt 0.0827
_refine_ls_wR_factor_ref 0.0843
_reflns_number_gt 2179
_reflns_number_total 2332
_reflns_threshold_expression >2sigma(I)
_cod_data_source_file b911463g.txt
_cod_data_source_block 4
_cod_original_sg_symbol_H-M p-1
_cod_database_code 7211636

loop_
_symmetry_equiv_pos_as_xyz
'x, y, z'
'-x, -y, -z'

loop_
_atom_site_label
_atom_site_type_symbol
_atom_site_fract_x
_atom_site_fract_y
_atom_site_fract_z
_atom_site_U_iso_or_equiv
_atom_site_adp_type
_atom_site_occupancy
_atom_site_symmetry_multiplicity
_atom_site_calc_flag
_atom_site_refinement_flags
Cu1 Cu 0.68780(5) 1.40354(4) 0.09786(3) 0.01899(13) Uani 1 1 d .
Cu2 Cu -0.24071(5) 0.90212(4) -0.52403(3) 0.02244(13) Uani 1 1 d .
N1 N 0.3806(4) 1.2751(3) -0.0224(2) 0.0187(5) Uani 1 1 d .
O1 O 0.7101(3) 1.3603(2) -0.0881(2) 0.0223(4) Uani 1 1 d .
O2 O 0.5106(3) 1.2217(3) -0.30904(19) 0.0234(5) Uani 1 1 d .
O3 O -0.3901(3) 0.9021(3) -0.4056(2) 0.0262(5) Uani 1 1 d .
O4 O -0.4277(3) 0.9496(3) -0.2109(2) 0.0294(5) Uani 1 1 d .
O5 O 0.2275(4) 1.3303(3) 0.2512(2) 0.0273(5) Uani 1 1 d .
O6 O 0.5514(3) 1.4366(3) 0.2325(2) 0.0236(4) Uani 1 1 d .
O7 O 0.0509(3) 1.0408(3) -0.3779(2) 0.0283(5) Uani 1 1 d .
O1W O 0.7652(4) 1.2174(3) 0.1514(3) 0.0327(5) Uani 1 1 d .
H1WA H 0.6754 1.1639 0.1810 0.055(14) Uiso 1 1 d R
H1WB H 0.8978 1.2398 0.2021 0.042(12) Uiso 1 1 d R
O2W O 0.9801(3) 1.5745(3) 0.2005(2) 0.0284(5) Uani 1 1 d .
H2WA H 1.0489 1.6085 0.2876 0.034 Uiso 1 1 d R
H2WB H 1.0757 1.5883 0.1662 0.034 Uiso 1 1 d R
O3W O -0.2198(4) 0.6684(3) -0.5044(2) 0.0302(5) Uani 1 1 d .
H3WA H -0.3048 0.5871 -0.5773 0.049(12) Uiso 1 1 d R
H3WB H -0.2508 0.6504 -0.4381 0.052(13) Uiso 1 1 d R
O4W O 1.1657(8) 1.6514(7) 0.4666(5) 0.0354(11) Uani 0.50 1 d P
O4W' O 1.1603(9) 1.7568(10) 0.4572(6) 0.0548(17) Uani 0.50 1 d P
C1 C 0.3242(5) 1.2086(3) -0.1562(3) 0.0175(6) Uani 1 1 d .
C2 C 0.1010(5) 1.1044(3) -0.2465(3) 0.0186(6) Uani 1 1 d .
C3 C -0.0610(4) 1.0741(3) -0.1913(3) 0.0175(6) Uani 1 1 d .
C4 C 0.0080(4) 1.1485(3) -0.0513(3) 0.0175(5) Uani 1 1 d .
H4 H -0.0964 1.1303 -0.0135 0.021 Uiso 1 1 calc R
C5 C 0.2318(5) 1.2498(3) 0.0317(3) 0.0174(5) Uani 1 1 d .
C6 C 0.5254(5) 1.2645(3) -0.1890(3) 0.0190(6) Uani 1 1 d .
C7 C -0.3104(5) 0.9673(3) -0.2746(3) 0.0196(6) Uani 1 1 d .
C8 C 0.3401(5) 1.3454(3) 0.1847(3) 0.0195(6) Uani 1 1 d .

loop_
_atom_site_aniso_label
_atom_site_aniso_U_11
_atom_site_aniso_U_22
_atom_site_aniso_U_33
_atom_site_aniso_U_23
_atom_site_aniso_U_13
_atom_site_aniso_U_12
Cu1 0.01149(19) 0.0245(2) 0.01275(19) 0.00217(15) 0.00416(14) 0.00280(15)
Cu2 0.01264(19) 0.0308(2) 0.0115(2) 0.00038(15) 0.00558(14) 0.00037(16)
N1 0.0158(11) 0.0219(12) 0.0128(11) 0.0032(9) 0.0059(9) 0.0043(10)
O1 0.0131(9) 0.0303(11) 0.0120(10) 0.0014(8) 0.0049(8) 0.0014(8)
O2 0.0132(9) 0.0341(12) 0.0147(10) 0.0035(9) 0.0068(8) 0.0042(9)
O3 0.0148(10) 0.0345(12) 0.0153(10) 0.0008(9) 0.0065(8) 0.0010(9)
O4 0.0163(10) 0.0370(12) 0.0229(11) 0.0046(10) 0.0117(9) -0.0002(9)
O5 0.0218(10) 0.0409(13) 0.0137(10) 0.0041(9) 0.0098(8) 0.0095(10)
O6 0.0171(10) 0.0305(11) 0.0134(9) -0.0001(8) 0.0051(8) 0.0059(9)
O7 0.0162(10) 0.0368(12) 0.0119(10) -0.0030(9) 0.0070(8) -0.0032(9)
O1W 0.0229(11) 0.0421(13) 0.0418(14) 0.0236(11) 0.0184(11) 0.0149(10)
O2W 0.0157(10) 0.0332(12) 0.0202(11) 0.0004(9) 0.0063(8) 0.0004(9)
O3W 0.0309(12) 0.0314(12) 0.0172(11) 0.0019(10) 0.0098(9) 0.0066(10)
O4W 0.023(2) 0.046(3) 0.019(2) 0.002(2) 0.0049(19) 0.005(2)
O4W' 0.025(3) 0.093(5) 0.026(3) 0.008(3) 0.009(2) 0.015(3)
C1 0.0153(13) 0.0197(13) 0.0121(13) 0.0027(11) 0.0065(11) 0.0034(11)
C2 0.0176(13) 0.0209(14) 0.0126(13) 0.0031(11) 0.0077(11) 0.0041(11)
C3 0.0154(13) 0.0185(13) 0.0129(13) 0.0026(11) 0.0058(11) 0.0032(11)
C4 0.0149(13) 0.0213(14) 0.0158(13) 0.0067(11) 0.0084(11) 0.0060(11)
C5 0.0159(13) 0.0216(13) 0.0114(13) 0.0036(11) 0.0059(10) 0.0060(11)
C6 0.0151(13) 0.0212(14) 0.0159(14) 0.0046(11) 0.0068(11) 0.0041(11)
C7 0.0169(13) 0.0223(14) 0.0172(14) 0.0054(11) 0.0091(11) 0.0055(11)
C8 0.0171(13) 0.0223(14) 0.0144(13) 0.0040(11) 0.0047(11) 0.0070(11)

loop_
_atom_type_symbol
_atom_type_description
_atom_type_scat_dispersion_real
_atom_type_scat_dispersion_imag
_atom_type_scat_source
C C 0.0033 0.0016 'International Tables Vol C Tables 4.2.6.8 and 6.1.1.4'
H H 0.0000 0.0000 'International Tables Vol C Tables 4.2.6.8 and 6.1.1.4'
N N 0.0061 0.0033 'International Tables Vol C Tables 4.2.6.8 and 6.1.1.4'
O O 0.0106 0.0060 'International Tables Vol C Tables 4.2.6.8 and 6.1.1.4'
Cu Cu 0.3201 1.2651 'International Tables Vol C Tables 4.2.6.8 and 6.1.1.4'

loop_
_geom_angle_atom_site_label_1
_geom_angle_atom_site_label_2
_geom_angle_atom_site_label_3
_geom_angle
_geom_angle_site_symmetry_1
_geom_angle_site_symmetry_3
O2W Cu1 N1 164.54(10) . .
O2W Cu1 O6 99.63(9) . .
N1 Cu1 O6 80.61(9) . .
O2W Cu1 O1 96.30(9) . .
N1 Cu1 O1 79.92(9) . .
O6 Cu1 O1 157.78(9) . .
O2W Cu1 O1W 96.23(10) . .
N1 Cu1 O1W 99.10(10) . .
O6 Cu1 O1W 96.67(9) . .
O1 Cu1 O1W 96.89(9) . .
O3 Cu2 O7 93.84(9) . .
O3 Cu2 O2 95.06(9) . 2_574
O7 Cu2 O2 170.01(9) . 2_574
O3 Cu2 O7 165.90(9) . 2_574
O7 Cu2 O7 76.92(9) . 2_574
O2 Cu2 O7 93.48(8) 2_574 2_574
O3 Cu2 O3W 92.03(9) . .
O7 Cu2 O3W 93.29(9) . .
O2 Cu2 O3W 90.90(9) 2_574 .
O7 Cu2 O3W 99.03(9) 2_574 .
O3 Cu2 Cu2 131.79(6) . 2_574
O7 Cu2 Cu2 38.80(6) . 2_574
O2 Cu2 Cu2 131.54(6) 2_574 2_574
O7 Cu2 Cu2 38.12(6) 2_574 2_574
O3W Cu2 Cu2 97.89(6) . 2_574
C5 N1 C1 122.8(2) . .
C5 N1 Cu1 118.25(19) . .
C1 N1 Cu1 118.88(19) . .
C6 O1 Cu1 113.69(18) . .
C6 O2 Cu2 127.18(18) . 2_574
C7 O3 Cu2 130.07(19) . .
C8 O6 Cu1 114.29(18) . .
C2 O7 Cu2 127.59(18) . .
C2 O7 Cu2 128.25(18) . 2_574
Cu2 O7 Cu2 103.08(9) . 2_574
Cu1 O1W H1WA 111.2 . .
Cu1 O1W H1WB 120.3 . .
H1WA O1W H1WB 110.0 . .
Cu1 O2W H2WA 124.8 . .
Cu1 O2W H2WB 119.3 . .
H2WA O2W H2WB 108.4 . .
Cu2 O3W H3WA 113.3 . .
Cu2 O3W H3WB 109.0 . .
H3WA O3W H3WB 110.1 . .
N1 C1 C2 120.5(3) . .
N1 C1 C6 111.1(2) . .
C2 C1 C6 128.4(3) . .
O7 C2 C1 119.0(2) . .
O7 C2 C3 123.1(3) . .
C1 C2 C3 117.9(2) . .
C4 C3 C2 118.8(2) . .
C4 C3 C7 116.3(2) . .
C2 C3 C7 124.8(2) . .
C5 C4 C3 120.1(2) . .
C5 C4 H4 120.0 . .
C3 C4 H4 120.0 . .
N1 C5 C4 119.9(2) . .
N1 C5 C8 111.8(2) . .
C4 C5 C8 128.3(3) . .
O2 C6 O1 121.9(3) . .
O2 C6 C1 122.1(2) . .
O1 C6 C1 116.0(2) . .
O4 C7 O3 122.7(3) . .
O4 C7 C3 116.8(2) . .
O3 C7 C3 120.4(2) . .
O5 C8 O6 125.8(3) . .
O5 C8 C5 120.0(3) . .
O6 C8 C5 114.1(2) . .

loop_
_geom_bond_atom_site_label_1
_geom_bond_atom_site_label_2
_geom_bond_distance
_geom_bond_site_symmetry_2
Cu1 O2W 1.892(2) .
Cu1 N1 1.900(2) .
Cu1 O6 2.021(2) .
Cu1 O1 2.053(2) .
Cu1 O1W 2.164(2) .
Cu2 O3 1.900(2) .
Cu2 O7 1.923(2) .
Cu2 O2 1.9294(19) 2_574
Cu2 O7 1.952(2) 2_574
Cu2 O3W 2.325(2) .
Cu2 Cu2 3.0348(7) 2_574
N1 C5 1.327(4) .
N1 C1 1.335(4) .
O1 C6 1.264(3) .
O2 C6 1.251(3) .
O2 Cu2 1.9294(19) 2_574
O3 C7 1.282(3) .
O4 C7 1.222(3) .
O5 C8 1.220(4) .
O6 C8 1.285(4) .
O7 C2 1.316(3) .
O7 Cu2 1.952(2) 2_574
O1W H1WA 0.8485 .
O1W H1WB 0.8469 .
O2W H2WA 0.8500 .
O2W H2WB 0.8500 .
O3W H3WA 0.8467 .
O3W H3WB 0.8476 .
O4W O4W' 1.040(8) .
C1 C2 1.400(4) .
C1 C6 1.504(4) .
C2 C3 1.416(4) .
C3 C4 1.390(4) .
C3 C7 1.519(4) .
C4 C5 1.383(4) .
C4 H4 0.9300 .
C5 C8 1.519(4) .

loop_
_geom_hbond_atom_site_label_D
_geom_hbond_atom_site_label_H
_geom_hbond_atom_site_label_A
_geom_hbond_distance_DH
_geom_hbond_distance_HA
_geom_hbond_distance_DA
_geom_hbond_angle_DHA
_geom_hbond_site_symmetry_A
O1W H1WA O4 0.85 1.86 2.687(3) 166.0 2_575
O1W H1WB O5 0.85 2.01 2.792(3) 153.2 1_655
O2W H2WB O1 0.85 1.91 2.762(3) 174.0 2_785
O3W H3WA O6 0.85 1.96 2.787(3) 163.6 1_444
O3W H3WB O5 0.85 1.96 2.773(3) 161.3 2_575
